data_7049155
loop_
_publ_author_name
'Bae, Dae Young'
'Park, Gyeong Su'
'Ko, Nakeun'
'Son, Kyung-sun'
'Lee, Eunsung'

_publ_section_title
;
 First-row early transition metal complexes with a highly sterically
 demanding triisopropylphenyl amino triphenolate ligand: synthesis and
 applications
;
_journal_name_full 'Dalton Transactions'
_journal_paper_doi 10.1039/C9DT00456D
_journal_year 2019
_chemical_formula_moiety 'C70 H92 N O4 V'
_chemical_formula_sum 'C70 H92 N O4 V'
_chemical_formula_weight 1062.38
_space_group_crystal_system monoclinic
_space_group_IT_number 15
_space_group_name_Hall '-C 2yc'
_space_group_name_H-M_alt 'C 1 2/c 1'
_symmetry_space_group_name_Hall '-C 2yc'
_symmetry_space_group_name_H-M 'C 1 2/c 1'
_atom_sites_solution_hydrogens geom
_audit_creation_date 2019-01-31
_audit_creation_method
;
Olex2 1.2
(compiled 2018.05.29 svn.r3508 for OlexSys, GUI svn.r5506)
;
_audit_update_record
;
2019-01-31 deposited with the CCDC.    2019-02-26 downloaded from the CCDC.
;
_cell_angle_alpha 90
_cell_angle_beta 95.33(3)
_cell_angle_gamma 90
_cell_formula_units_Z 8
_cell_length_a 37.206(7)
_cell_length_b 14.294(3)
_cell_length_c 24.650(5)
_cell_measurement_reflns_used 10736
_cell_measurement_temperature 100
_cell_measurement_theta_max 24.713
_cell_measurement_theta_min 1.527
_cell_volume 13053(5)
_computing_cell_refinement HKL3000
_computing_data_collection 'PAL ADSC Quantum-210 ADX Program'
_computing_data_reduction HKL3000
_computing_molecular_graphics 'Olex2 (Dolomanov et al., 2009)'
_computing_publication_material 'Olex2 (Dolomanov et al., 2009)'
_computing_structure_refinement 'ShelXL (Sheldrick, 2015)'
_computing_structure_solution 'ShelXT (Sheldrick, 2015)'
_diffrn_ambient_temperature 100
_diffrn_measured_fraction_theta_full 0.963
_diffrn_measured_fraction_theta_max 0.963
_diffrn_measurement_device_type 'ADSC Q210 CCD area detector'
_diffrn_measurement_method 'omega scan'
_diffrn_radiation_monochromator 'Si(111) double crystal monochromator'
_diffrn_radiation_type synchrotron
_diffrn_radiation_wavelength 0.7000
_diffrn_reflns_av_R_equivalents 0.0148
_diffrn_reflns_av_unetI/netI 0.0256
_diffrn_reflns_Laue_measured_fraction_full 0.963
_diffrn_reflns_Laue_measured_fraction_max 0.963
_diffrn_reflns_limit_h_max 43
_diffrn_reflns_limit_h_min -42
_diffrn_reflns_limit_k_max 16
_diffrn_reflns_limit_k_min -16
_diffrn_reflns_limit_l_max 28
_diffrn_reflns_limit_l_min -28
_diffrn_reflns_number 19755
_diffrn_reflns_point_group_measured_fraction_full 0.963
_diffrn_reflns_point_group_measured_fraction_max 0.963
_diffrn_reflns_theta_full 24.713
_diffrn_reflns_theta_max 24.713
_diffrn_reflns_theta_min 1.527
_diffrn_source 'PLSII 2D bending magnet'
_exptl_absorpt_coefficient_mu 0.197
_exptl_absorpt_correction_type none
_exptl_crystal_colour 'clear light navy'
_exptl_crystal_colour_lustre clear
_exptl_crystal_colour_modifier light
_exptl_crystal_colour_primary navy
_exptl_crystal_density_diffrn 1.081
_exptl_crystal_description plate
_exptl_crystal_F_000 4592
_exptl_crystal_size_max 0.12
_exptl_crystal_size_mid 0.11
_exptl_crystal_size_min 0.02
_refine_diff_density_max 1.540
_refine_diff_density_min -0.756
_refine_diff_density_rms 0.108
_refine_ls_extinction_method none
_refine_ls_goodness_of_fit_ref 1.057
_refine_ls_hydrogen_treatment constr
_refine_ls_matrix_type full
_refine_ls_number_parameters 714
_refine_ls_number_reflns 10736
_refine_ls_number_restraints 12
_refine_ls_restrained_S_all 1.068
_refine_ls_R_factor_all 0.0901
_refine_ls_R_factor_gt 0.0862
_refine_ls_shift/su_max 0.000
_refine_ls_shift/su_mean 0.000
_refine_ls_structure_factor_coef Fsqd
_refine_ls_weighting_details 'w=1/[\s^2^(Fo^2^)+(0.1599P)^2^+30.3613P] where P=(Fo^2^+2Fc^2^)/3'
_refine_ls_weighting_scheme calc
_refine_ls_wR_factor_gt 0.2447
_refine_ls_wR_factor_ref 0.2498
_reflns_Friedel_coverage 0.000
_reflns_number_gt 9784
_reflns_number_total 10736
_reflns_threshold_expression 'I > 2\s(I)'
_cod_data_source_file c9dt00456d2.cif
_cod_data_source_block c2c_1
_cod_database_code 7049155
_shelx_shelxl_version_number 2016/4
_shelx_space_group_comment
;
The symmetry employed for this shelxl refinement is uniquely defined
by the following loop, which should always be used as a source of
symmetry information in preference to the above space-group names.
They are only intended as comments.
;
_olex2_refinement_description
;
1. Fixed Uiso
 At 1.2 times of:
  All C(H) groups, All C(H,H) groups
 At 1.5 times of:
  All C(H,H,H) groups
2. Uiso/Uaniso restraints and constraints
Uanis(C67) \\sim Ueq: with sigma of 0.01 and sigma for terminal atoms of 0.02
Uanis(C68) \\sim Ueq: with sigma of 0.02 and sigma for terminal atoms of 0.2
3. Others
 Sof(H7B)=Sof(C9A)=Sof(H9AA)=Sof(H9AB)=Sof(H9AC)=1-FVAR(1)
 Sof(H7A)=Sof(C9)=Sof(H9A)=Sof(H9B)=Sof(H9C)=FVAR(1)
4.a Ternary CH refined with riding coordinates:
 C57(H57), C32(H32), C10(H10), C35(H35), C54(H54), C13(H13), C51(H51),
 C29(H29), C7(H7A), C7(H7B)
4.b Secondary CH2 refined with riding coordinates:
 C22(H22A,H22B), C66(H66A,H66B), C44(H44A,H44B), C70(H70A,H70B), C69(H69A,
 H69B), C68(H68A,H68B), C67(H67A,H67B)
4.c Aromatic/amide H refined with riding coordinates:
 C39(H39), C63(H63), C40(H40), C61(H61), C41(H41), C62(H62), C17(H17),
 C19(H19), C50(H50), C46(H46), C18(H18), C24(H24), C28(H28), C6(H6), C2(H2)
4.d Idealised Me refined as rotating group:
 C59(H59A,H59B,H59C), C58(H58A,H58B,H58C), C12(H12A,H12B,H12C), C37(H37A,H37B,
 H37C), C11(H11A,H11B,H11C), C36(H36A,H36B,H36C), C56(H56A,H56B,H56C), C34(H34A,
 H34B,H34C), C33(H33A,H33B,H33C), C55(H55A,H55B,H55C), C15(H15A,H15B,H15C),
 C14(H14A,H14B,H14C), C31(H31A,H31B,H31C), C30(H30A,H30B,H30C), C8(H8A,H8B,H8C),
  C9(H9A,H9B,H9C), C53(H53A,H53B,H53C), C52(H52A,H52B,H52C), C9A(H9AA,H9AB,H9AC)
;
_smtbx_masks_special_details
;
A solvent mask was calculated and 172.0 electrons were 
found in a volume of 1164.0 A^3 in 3 voids. 
This is consistent with the presence of 
4 [n-pentane] per formula unit 
which account for 168.0 electrons.
;
_olex2_submission_special_instructions 'No special instructions were received'

loop_
_space_group_symop_operation_xyz
'x, y, z'
'-x, y, -z+1/2'
'x+1/2, y+1/2, z'
'-x+1/2, y+1/2, -z+1/2'
'-x, -y, -z'
'x, -y, z-1/2'
'-x+1/2, -y+1/2, -z'
'x+1/2, -y+1/2, z-1/2'

loop_
_atom_site_label
_atom_site_type_symbol
_atom_site_fract_x
_atom_site_fract_y
_atom_site_fract_z
_atom_site_U_iso_or_equiv
_atom_site_adp_type
_atom_site_occupancy
_atom_site_site_symmetry_order
_atom_site_calc_flag
_atom_site_refinement_flags_posn
_atom_site_refinement_flags_adp
_atom_site_refinement_flags_occupancy
_atom_site_disorder_assembly
_atom_site_disorder_group
V1 V 0.40815(2) 0.26147(3) 0.45450(2) 0.02888(19) Uani 1 1 d . . . . .
O2 O 0.39299(5) 0.31670(13) 0.38768(8) 0.0320(5) Uani 1 1 d . . . . .
O3 O 0.41775(5) 0.33983(15) 0.51478(9) 0.0354(5) Uani 1 1 d . . . . .
O1 O 0.41059(5) 0.13090(14) 0.46077(8) 0.0330(5) Uani 1 1 d . . . . .
O4 O 0.35388(6) 0.25389(15) 0.47134(11) 0.0440(6) Uani 1 1 d . . . . .
N6 N 0.46349(7) 0.26745(15) 0.43685(10) 0.0296(5) Uani 1 1 d . . . . .
C43 C 0.41139(8) 0.35934(19) 0.34969(11) 0.0298(6) Uani 1 1 d . . . . .
C42 C 0.44753(8) 0.33619(19) 0.34366(11) 0.0306(6) Uani 1 1 d . . . . .
C21 C 0.43532(8) 0.0692(2) 0.44575(12) 0.0340(6) Uani 1 1 d . . . . .
C39 C 0.41228(8) 0.4720(2) 0.27706(12) 0.0348(6) Uani 1 1 d . . . . .
H39 H 0.400661 0.516810 0.254411 0.042 Uiso 1 1 calc R . . . .
C64 C 0.48094(8) 0.3728(2) 0.51625(13) 0.0339(6) Uani 1 1 d . . . . .
C65 C 0.44905(8) 0.3652(2) 0.54270(13) 0.0334(6) Uani 1 1 d . . . . .
C63 C 0.51317(8) 0.3960(2) 0.54716(14) 0.0403(7) Uani 1 1 d . . . . .
H63 H 0.534390 0.400178 0.530135 0.048 Uiso 1 1 calc R . . . .
C38 C 0.39354(8) 0.4283(2) 0.31653(12) 0.0313(6) Uani 1 1 d . . . . .
C26 C 0.35576(8) 0.4568(2) 0.32547(12) 0.0358(7) Uani 1 1 d . . . . .
C48 C 0.41557(8) 0.3724(2) 0.62616(12) 0.0337(6) Uani 1 1 d . . . . .
C49 C 0.38863(8) 0.4414(2) 0.62063(12) 0.0353(7) Uani 1 1 d . . . . .
C22 C 0.48414(8) 0.1893(2) 0.46568(13) 0.0351(7) Uani 1 1 d . . . . .
H22A H 0.481670 0.194157 0.504412 0.042 Uiso 1 1 calc R . . . .
H22B H 0.509524 0.196395 0.460514 0.042 Uiso 1 1 calc R . . . .
C40 C 0.44795(9) 0.4495(2) 0.27109(12) 0.0374(7) Uani 1 1 d . . . . .
H40 H 0.460091 0.479302 0.244651 0.045 Uiso 1 1 calc R . . . .
C61 C 0.48230(9) 0.4064(2) 0.62782(14) 0.0395(7) Uani 1 1 d . . . . .
H61 H 0.482893 0.417952 0.665019 0.047 Uiso 1 1 calc R . . . .
C20 C 0.47190(8) 0.0941(2) 0.44637(12) 0.0345(6) Uani 1 1 d . . . . .
C25 C 0.35043(9) 0.5394(2) 0.35457(13) 0.0411(7) Uani 1 1 d . . . . .
C60 C 0.44951(8) 0.3830(2) 0.59860(13) 0.0343(6) Uani 1 1 d . . . . .
C41 C 0.46550(8) 0.3826(2) 0.30458(12) 0.0343(6) Uani 1 1 d . . . . .
H41 H 0.489558 0.368550 0.300867 0.041 Uiso 1 1 calc R . . . .
C47 C 0.41008(9) 0.2913(2) 0.65537(15) 0.0446(8) Uani 1 1 d . . . . .
C16 C 0.42376(9) -0.0207(2) 0.42910(14) 0.0396(7) Uani 1 1 d . . . . .
C66 C 0.47973(8) 0.3589(2) 0.45626(13) 0.0355(7) Uani 1 1 d . . . . .
H66A H 0.504104 0.362773 0.445488 0.043 Uiso 1 1 calc R . . . .
H66B H 0.465874 0.409400 0.438242 0.043 Uiso 1 1 calc R . . . .
C62 C 0.51408(9) 0.4126(2) 0.60231(14) 0.0423(8) Uani 1 1 d . . . . .
H62 H 0.535710 0.427850 0.622320 0.051 Uiso 1 1 calc R . . . .
C17 C 0.44942(10) -0.0845(2) 0.41424(15) 0.0449(8) Uani 1 1 d . . . . .
H17 H 0.442141 -0.144610 0.403910 0.054 Uiso 1 1 calc R . . . .
C19 C 0.49661(9) 0.0282(2) 0.43072(13) 0.0386(7) Uani 1 1 d . . . . .
H19 H 0.520855 0.044300 0.431239 0.046 Uiso 1 1 calc R . . . .
C50 C 0.35665(9) 0.4264(2) 0.64467(13) 0.0410(7) Uani 1 1 d . . . . .
H50 H 0.338878 0.472382 0.641405 0.049 Uiso 1 1 calc R . . . .
C44 C 0.46600(9) 0.2589(2) 0.37702(13) 0.0342(7) Uani 1 1 d . . . . .
H44A H 0.455456 0.199597 0.364738 0.041 Uiso 1 1 calc R . . . .
H44B H 0.491275 0.257710 0.370332 0.041 Uiso 1 1 calc R . . . .
C57 C 0.39446(9) 0.5308(2) 0.58887(13) 0.0411(7) Uani 1 1 d . . . . .
H57 H 0.405752 0.513219 0.555980 0.049 Uiso 1 1 calc R . . . .
C46 C 0.37748(9) 0.2799(3) 0.67869(16) 0.0491(9) Uani 1 1 d . . . . .
H46 H 0.374018 0.225914 0.698598 0.059 Uiso 1 1 calc R . . . .
C59 C 0.42039(10) 0.5976(2) 0.62186(16) 0.0496(8) Uani 1 1 d . . . . .
H59A H 0.409382 0.619182 0.653268 0.074 Uiso 1 1 calc GR . . . .
H59B H 0.425603 0.650048 0.599594 0.074 Uiso 1 1 calc GR . . . .
H59C H 0.442389 0.565167 0.633338 0.074 Uiso 1 1 calc GR . . . .
C18 C 0.48559(9) -0.0604(2) 0.41449(15) 0.0439(8) Uani 1 1 d . . . . .
H18 H 0.502227 -0.103649 0.403811 0.053 Uiso 1 1 calc R . . . .
C4 C 0.38452(9) -0.0463(2) 0.42550(16) 0.0473(9) Uani 1 1 d . . . . .
C45 C 0.35044(9) 0.3454(3) 0.67330(14) 0.0478(8) Uani 1 1 d . . . . .
C5 C 0.36793(10) -0.0719(2) 0.47132(19) 0.0544(10) Uani 1 1 d . . . . .
C58 C 0.35923(10) 0.5822(3) 0.57066(15) 0.0503(8) Uani 1 1 d . . . . .
H58A H 0.343191 0.540671 0.549582 0.076 Uiso 1 1 calc GR . . . .
H58B H 0.364381 0.635393 0.548871 0.076 Uiso 1 1 calc GR . . . .
H58C H 0.348049 0.602858 0.602137 0.076 Uiso 1 1 calc GR . . . .
C24 C 0.31546(11) 0.5652(3) 0.36318(18) 0.0594(10) Uani 1 1 d . . . . .
H24 H 0.311910 0.620199 0.382116 0.071 Uiso 1 1 calc R . . . .
C32 C 0.38133(10) 0.6010(3) 0.37585(15) 0.0506(9) Uani 1 1 d . . . . .
H32 H 0.403579 0.566524 0.371084 0.061 Uiso 1 1 calc R . . . .
C27 C 0.32579(9) 0.4008(2) 0.30621(15) 0.0448(8) Uani 1 1 d . . . . .
C10 C 0.38916(10) -0.0753(2) 0.52695(18) 0.0541(9) Uani 1 1 d . . . . .
H10 H 0.407321 -0.025482 0.528047 0.065 Uiso 1 1 calc R . . . .
C35 C 0.33121(10) 0.3132(2) 0.27307(17) 0.0510(9) Uani 1 1 d . . . . .
H35 H 0.353919 0.284147 0.287701 0.061 Uiso 1 1 calc R . . . .
C3 C 0.36488(11) -0.0441(3) 0.3733(2) 0.0597(11) Uani 1 1 d . . . . .
C28 C 0.29148(10) 0.4303(3) 0.31676(19) 0.0609(10) Uani 1 1 d . . . . .
H28 H 0.271711 0.393662 0.304587 0.073 Uiso 1 1 calc R . . . .
C12 C 0.40933(12) -0.1688(3) 0.5353(2) 0.0654(11) Uani 1 1 d . . . . .
H12A H 0.392190 -0.219082 0.534327 0.098 Uiso 1 1 calc GR . . . .
H12B H 0.423448 -0.168353 0.569892 0.098 Uiso 1 1 calc GR . . . .
H12C H 0.424937 -0.177256 0.506752 0.098 Uiso 1 1 calc GR . . . .
C54 C 0.43782(11) 0.2130(3) 0.6615(2) 0.0669(12) Uani 1 1 d . . . . .
H54 H 0.458891 0.232828 0.643324 0.080 Uiso 1 1 calc R . . . .
C23 C 0.28561(12) 0.5122(4) 0.3447(2) 0.0733(13) Uani 1 1 d . . . . .
C6 C 0.33155(12) -0.0975(3) 0.4653(2) 0.0780(15) Uani 1 1 d . . . . .
H6 H 0.320263 -0.116528 0.495566 0.094 Uiso 1 1 calc R . . . .
C37 C 0.30114(14) 0.2404(3) 0.2755(2) 0.0761(14) Uani 1 1 d . . . . .
H37A H 0.297544 0.227614 0.312860 0.114 Uiso 1 1 calc GR . . . .
H37B H 0.307883 0.183720 0.258136 0.114 Uiso 1 1 calc GR . . . .
H37C H 0.279163 0.264110 0.257053 0.114 Uiso 1 1 calc GR . . . .
C11 C 0.36606(13) -0.0586(3) 0.5739(2) 0.0733(13) Uani 1 1 d . . . . .
H11A H 0.352184 -0.002416 0.567289 0.110 Uiso 1 1 calc GR . . . .
H11B H 0.381383 -0.052117 0.607274 0.110 Uiso 1 1 calc GR . . . .
H11C H 0.350048 -0.110614 0.576878 0.110 Uiso 1 1 calc GR . . . .
C13 C 0.38202(14) -0.0120(3) 0.32328(19) 0.0690(12) Uani 1 1 d . . . . .
H13 H 0.407334 -0.031835 0.328020 0.083 Uiso 1 1 calc R . . . .
C36 C 0.33481(14) 0.3387(3) 0.21364(18) 0.0689(12) Uani 1 1 d . . . . .
H36A H 0.313018 0.368457 0.198466 0.103 Uiso 1 1 calc GR . . . .
H36B H 0.338889 0.282978 0.193376 0.103 Uiso 1 1 calc GR . . . .
H36C H 0.354778 0.380744 0.211741 0.103 Uiso 1 1 calc GR . . . .
C56 C 0.42278(13) 0.1243(3) 0.6331(2) 0.0718(13) Uani 1 1 d . . . . .
H56A H 0.401375 0.105101 0.649060 0.108 Uiso 1 1 calc GR . . . .
H56B H 0.440509 0.075480 0.637496 0.108 Uiso 1 1 calc GR . . . .
H56C H 0.416986 0.136759 0.595058 0.108 Uiso 1 1 calc GR . . . .
C34 C 0.38256(18) 0.6917(3) 0.3422(3) 0.0913(17) Uani 1 1 d . . . . .
H34A H 0.382422 0.676317 0.304300 0.137 Uiso 1 1 calc GR . . . .
H34B H 0.404162 0.725773 0.353765 0.137 Uiso 1 1 calc GR . . . .
H34C H 0.361868 0.729471 0.347685 0.137 Uiso 1 1 calc GR . . . .
C2 C 0.32860(13) -0.0691(4) 0.3693(3) 0.0832(16) Uani 1 1 d . . . . .
H2 H 0.315482 -0.068172 0.335284 0.100 Uiso 1 1 calc R . . . .
C1 C 0.31174(13) -0.0949(4) 0.4135(3) 0.100(2) Uani 1 1 d . . . . .
C33 C 0.38160(15) 0.6225(5) 0.4358(2) 0.097(2) Uani 1 1 d . . . . .
H33A H 0.360418 0.657719 0.442088 0.146 Uiso 1 1 calc GR . . . .
H33B H 0.402734 0.658319 0.447502 0.146 Uiso 1 1 calc GR . . . .
H33C H 0.381832 0.565025 0.456027 0.146 Uiso 1 1 calc GR . . . .
C51 C 0.31426(12) 0.3234(5) 0.6948(2) 0.0859(17) Uani 1 1 d . . . . .
H51 H 0.318510 0.279879 0.725416 0.103 Uiso 1 1 calc R . . . .
C55 C 0.45030(15) 0.1958(4) 0.7218(3) 0.097(2) Uani 1 1 d . . . . .
H55A H 0.459589 0.252920 0.738101 0.146 Uiso 1 1 calc GR . . . .
H55B H 0.468890 0.148989 0.724673 0.146 Uiso 1 1 calc GR . . . .
H55C H 0.430232 0.174706 0.740394 0.146 Uiso 1 1 calc GR . . . .
C15 C 0.3658(2) -0.0539(4) 0.2696(3) 0.106(2) Uani 1 1 d . . . . .
H15A H 0.365816 -0.120887 0.272379 0.158 Uiso 1 1 calc GR . . . .
H15B H 0.379895 -0.035157 0.240803 0.158 Uiso 1 1 calc GR . . . .
H15C H 0.341463 -0.032009 0.261975 0.158 Uiso 1 1 calc GR . . . .
C14 C 0.3821(2) 0.0939(4) 0.3189(2) 0.0990(19) Uani 1 1 d . . . . .
H14A H 0.357843 0.116825 0.318856 0.148 Uiso 1 1 calc GR . . . .
H14B H 0.391745 0.111972 0.285648 0.148 Uiso 1 1 calc GR . . . .
H14C H 0.396727 0.119757 0.349340 0.148 Uiso 1 1 calc GR . . . .
C29 C 0.24796(14) 0.5437(5) 0.3579(4) 0.121(3) Uani 1 1 d . . . . .
H29 H 0.248803 0.612141 0.359915 0.145 Uiso 1 1 calc R . . . .
C31 C 0.21988(17) 0.5217(7) 0.3183(4) 0.149(4) Uani 1 1 d . . . . .
H31A H 0.226494 0.539809 0.283111 0.224 Uiso 1 1 calc GR . . . .
H31B H 0.198444 0.554673 0.326012 0.224 Uiso 1 1 calc GR . . . .
H31C H 0.215411 0.455590 0.318735 0.224 Uiso 1 1 calc GR . . . .
C7 C 0.27131(17) -0.1216(8) 0.4071(4) 0.163(4) Uani 1 1 d . . . . .
H7A H 0.263583 -0.140838 0.369710 0.196 Uiso 0.38(2) 1 calc R . P A 1
H7B H 0.272942 -0.151696 0.443001 0.196 Uiso 0.62(2) 1 calc R . P A 2
C30 C 0.24093(18) 0.5103(10) 0.4140(3) 0.185(6) Uani 1 1 d . . . . .
H30A H 0.239880 0.443198 0.414271 0.278 Uiso 1 1 calc GR . . . .
H30B H 0.218386 0.535318 0.423410 0.278 Uiso 1 1 calc GR . . . .
H30C H 0.260061 0.531124 0.440015 0.278 Uiso 1 1 calc GR . . . .
C8 C 0.24882(17) -0.0477(8) 0.4247(5) 0.174(5) Uani 1 1 d . . . . .
H8A H 0.253120 -0.040292 0.463506 0.261 Uiso 1 1 calc GR . . . .
H8B H 0.223911 -0.063217 0.415357 0.261 Uiso 1 1 calc GR . . . .
H8C H 0.254421 0.009646 0.407100 0.261 Uiso 1 1 calc GR . . . .
C9 C 0.2625(4) -0.2034(13) 0.4512(11) 0.114(10) Uani 0.38(2) 1 d . . P A 1
H9A H 0.277938 -0.256290 0.447133 0.170 Uiso 0.38(2) 1 calc GR . P A 1
H9B H 0.237748 -0.222341 0.444495 0.170 Uiso 0.38(2) 1 calc GR . P A 1
H9C H 0.266743 -0.179151 0.487526 0.170 Uiso 0.38(2) 1 calc GR . P A 1
C70 C 0.33386(16) 0.3391(4) 0.4765(4) 0.137(3) Uani 1 1 d . . . . .
H70A H 0.343594 0.374394 0.508130 0.164 Uiso 1 1 calc R . . . .
H70B H 0.334743 0.377816 0.444329 0.164 Uiso 1 1 calc R . . . .
C53 C 0.29460(19) 0.3970(5) 0.7112(4) 0.138(3) Uani 1 1 d . . . . .
H53A H 0.310460 0.441469 0.730272 0.206 Uiso 1 1 calc GR . . . .
H53B H 0.277411 0.374894 0.734979 0.206 Uiso 1 1 calc GR . . . .
H53C H 0.282076 0.426440 0.679937 0.206 Uiso 1 1 calc GR . . . .
C52 C 0.2900(2) 0.2721(7) 0.6473(4) 0.165(5) Uani 1 1 d . . . . .
H52A H 0.281771 0.316892 0.619922 0.248 Uiso 1 1 calc GR . . . .
H52B H 0.269621 0.243747 0.661948 0.248 Uiso 1 1 calc GR . . . .
H52C H 0.304040 0.224766 0.631446 0.248 Uiso 1 1 calc GR . . . .
C9A C 0.2629(3) -0.1979(10) 0.3829(11) 0.176(12) Uani 0.62(2) 1 d . . P A 2
H9AA H 0.266853 -0.192423 0.345084 0.265 Uiso 0.62(2) 1 calc GR . P A 2
H9AB H 0.237900 -0.211464 0.386076 0.265 Uiso 0.62(2) 1 calc GR . P A 2
H9AC H 0.277540 -0.247600 0.399145 0.265 Uiso 0.62(2) 1 calc GR . P A 2
C69 C 0.2978(2) 0.3102(7) 0.4824(5) 0.168(4) Uani 1 1 d . . . . .
H69A H 0.281034 0.342701 0.456434 0.202 Uiso 1 1 calc R . . . .
H69B H 0.291477 0.324171 0.518887 0.202 Uiso 1 1 calc R . . . .
C68 C 0.2960(2) 0.2073(7) 0.4724(6) 0.185(5) Uani 1 1 d . U . . .
H68A H 0.274521 0.190375 0.449154 0.222 Uiso 1 1 calc R . . . .
H68B H 0.296590 0.172503 0.506213 0.222 Uiso 1 1 calc R . . . .
C67 C 0.33041(17) 0.1909(6) 0.4436(4) 0.118(2) Uani 1 1 d . U . . .
H67A H 0.338963 0.127002 0.448149 0.141 Uiso 1 1 calc R . . . .
H67B H 0.326664 0.205532 0.405059 0.141 Uiso 1 1 calc R . . . .

loop_
_atom_site_aniso_label
_atom_site_aniso_U_11
_atom_site_aniso_U_22
_atom_site_aniso_U_33
_atom_site_aniso_U_23
_atom_site_aniso_U_13
_atom_site_aniso_U_12
V1 0.0266(3) 0.0208(3) 0.0403(3) -0.00264(17) 0.0091(2) -0.00298(17)
O2 0.0258(11) 0.0268(10) 0.0450(11) 0.0028(8) 0.0124(8) 0.0000(8)
O3 0.0221(11) 0.0359(11) 0.0493(12) -0.0099(9) 0.0087(9) -0.0050(8)
O1 0.0271(11) 0.0224(10) 0.0500(12) -0.0019(8) 0.0061(9) 0.0003(7)
O4 0.0343(13) 0.0359(12) 0.0634(15) -0.0045(10) 0.0130(11) -0.0065(9)
N6 0.0262(13) 0.0218(12) 0.0416(13) -0.0025(9) 0.0081(10) -0.0012(9)
C43 0.0298(16) 0.0243(13) 0.0366(14) -0.0011(11) 0.0107(11) -0.0027(11)
C42 0.0278(15) 0.0264(14) 0.0389(14) -0.0050(11) 0.0102(11) -0.0015(11)
C21 0.0296(16) 0.0244(14) 0.0479(16) 0.0024(12) 0.0033(12) 0.0035(11)
C39 0.0358(17) 0.0334(15) 0.0355(14) 0.0031(12) 0.0044(12) -0.0022(12)
C64 0.0247(15) 0.0275(14) 0.0510(17) -0.0078(12) 0.0112(12) -0.0064(11)
C65 0.0237(15) 0.0268(14) 0.0506(17) -0.0084(12) 0.0086(12) -0.0056(11)
C63 0.0280(16) 0.0361(16) 0.0589(19) -0.0093(14) 0.0153(14) -0.0099(12)
C38 0.0288(16) 0.0276(14) 0.0380(14) -0.0011(11) 0.0063(11) -0.0017(11)
C26 0.0323(17) 0.0348(16) 0.0408(15) 0.0073(12) 0.0062(12) 0.0013(12)
C48 0.0255(15) 0.0340(15) 0.0429(15) -0.0044(12) 0.0092(12) -0.0041(11)
C49 0.0308(16) 0.0374(16) 0.0383(15) 0.0015(12) 0.0065(12) -0.0015(12)
C22 0.0255(16) 0.0319(15) 0.0480(17) -0.0001(12) 0.0034(12) 0.0009(11)
C40 0.0369(18) 0.0404(17) 0.0366(15) 0.0009(12) 0.0126(13) -0.0073(13)
C61 0.0302(17) 0.0410(17) 0.0482(17) -0.0107(13) 0.0080(13) -0.0084(13)
C20 0.0319(17) 0.0272(14) 0.0442(16) 0.0036(12) 0.0028(12) 0.0028(12)
C25 0.0350(18) 0.0451(18) 0.0434(16) 0.0028(14) 0.0048(13) 0.0115(14)
C60 0.0247(15) 0.0306(15) 0.0489(16) -0.0064(12) 0.0110(12) -0.0044(11)
C41 0.0287(16) 0.0358(15) 0.0400(15) -0.0058(12) 0.0121(12) -0.0037(12)
C47 0.0297(18) 0.0373(17) 0.068(2) 0.0052(15) 0.0090(15) -0.0022(13)
C16 0.0330(17) 0.0253(15) 0.0592(19) -0.0022(13) -0.0025(14) 0.0035(12)
C66 0.0301(16) 0.0267(14) 0.0518(17) -0.0051(12) 0.0153(13) -0.0076(11)
C62 0.0254(16) 0.0448(18) 0.0571(19) -0.0122(15) 0.0059(14) -0.0104(13)
C17 0.044(2) 0.0244(15) 0.065(2) -0.0052(14) -0.0002(15) 0.0076(13)
C19 0.0323(17) 0.0335(16) 0.0508(17) 0.0057(13) 0.0078(13) 0.0059(12)
C50 0.0267(17) 0.0498(19) 0.0480(17) 0.0083(14) 0.0112(13) 0.0059(13)
C44 0.0320(17) 0.0293(14) 0.0432(16) -0.0039(12) 0.0139(13) 0.0031(11)
C57 0.0378(18) 0.0407(17) 0.0460(17) 0.0061(14) 0.0111(14) 0.0002(13)
C46 0.0309(18) 0.049(2) 0.068(2) 0.0206(17) 0.0107(16) -0.0050(14)
C59 0.050(2) 0.0372(18) 0.062(2) 0.0087(15) 0.0057(16) -0.0015(15)
C18 0.0402(19) 0.0317(16) 0.061(2) -0.0002(14) 0.0098(15) 0.0130(13)
C4 0.0357(19) 0.0212(14) 0.083(2) -0.0133(15) -0.0059(17) 0.0039(12)
C45 0.0296(18) 0.063(2) 0.0522(19) 0.0159(16) 0.0100(14) -0.0022(15)
C5 0.0326(19) 0.0309(17) 0.100(3) -0.0197(18) 0.0102(19) -0.0025(13)
C58 0.046(2) 0.052(2) 0.0533(19) 0.0115(16) 0.0087(16) 0.0064(16)
C24 0.041(2) 0.062(2) 0.075(3) -0.0061(19) 0.0046(18) 0.0195(18)
C32 0.046(2) 0.049(2) 0.057(2) -0.0168(16) 0.0004(16) 0.0111(16)
C27 0.0331(18) 0.0440(18) 0.0576(19) 0.0078(15) 0.0063(14) -0.0035(14)
C10 0.039(2) 0.0344(17) 0.090(3) -0.0063(17) 0.0154(18) -0.0109(14)
C35 0.0370(19) 0.0416(19) 0.075(2) 0.0011(16) 0.0065(17) -0.0133(15)
C3 0.043(2) 0.0358(18) 0.097(3) -0.0249(19) -0.011(2) 0.0070(15)
C28 0.030(2) 0.063(2) 0.090(3) 0.002(2) 0.0040(18) -0.0030(17)
C12 0.056(3) 0.041(2) 0.100(3) 0.007(2) 0.016(2) -0.0075(18)
C54 0.040(2) 0.040(2) 0.122(4) 0.015(2) 0.015(2) 0.0026(16)
C23 0.035(2) 0.077(3) 0.109(4) -0.005(3) 0.010(2) 0.017(2)
C6 0.041(2) 0.065(3) 0.130(4) -0.040(3) 0.019(3) -0.016(2)
C37 0.061(3) 0.062(3) 0.106(4) -0.006(2) 0.013(3) -0.030(2)
C11 0.058(3) 0.063(3) 0.103(4) -0.007(2) 0.029(2) -0.008(2)
C13 0.074(3) 0.046(2) 0.081(3) -0.018(2) -0.024(2) 0.012(2)
C36 0.078(3) 0.061(3) 0.069(3) -0.012(2) 0.009(2) -0.020(2)
C56 0.066(3) 0.043(2) 0.109(4) 0.001(2) 0.023(3) 0.0070(19)
C34 0.108(5) 0.053(3) 0.112(4) -0.014(3) 0.002(3) -0.017(3)
C2 0.043(3) 0.076(3) 0.126(4) -0.046(3) -0.017(3) 0.002(2)
C1 0.033(3) 0.103(4) 0.163(6) -0.074(4) -0.001(3) -0.010(2)
C33 0.062(3) 0.161(6) 0.066(3) -0.041(3) -0.007(2) 0.024(3)
C51 0.035(2) 0.135(5) 0.092(3) 0.052(3) 0.026(2) 0.002(3)
C55 0.060(3) 0.066(3) 0.156(6) 0.009(3) -0.044(3) 0.010(2)
C15 0.130(6) 0.078(4) 0.104(4) -0.045(3) -0.016(4) -0.004(3)
C14 0.148(6) 0.054(3) 0.093(4) -0.021(3) 0.000(4) 0.009(3)
C29 0.030(3) 0.122(5) 0.210(8) -0.043(5) 0.009(4) 0.022(3)
C31 0.051(4) 0.216(10) 0.181(8) 0.059(7) 0.015(4) 0.053(5)
C7 0.041(4) 0.221(10) 0.227(10) -0.114(9) 0.010(4) -0.048(5)
C30 0.051(4) 0.388(18) 0.122(6) -0.027(8) 0.033(4) 0.048(6)
C8 0.029(3) 0.235(11) 0.257(11) -0.054(9) 0.001(5) 0.019(4)
C9 0.038(8) 0.107(13) 0.20(3) -0.042(13) 0.030(10) -0.046(8)
C70 0.065(4) 0.070(4) 0.285(11) -0.049(5) 0.073(5) 0.005(3)
C53 0.086(4) 0.090(4) 0.253(10) -0.022(5) 0.101(6) -0.019(3)
C52 0.097(5) 0.200(9) 0.211(9) -0.106(8) 0.077(6) -0.096(6)
C9A 0.054(7) 0.123(11) 0.35(3) -0.088(14) -0.014(10) -0.028(6)
C69 0.071(5) 0.147(8) 0.294(13) 0.006(8) 0.058(6) 0.031(5)
C68 0.068(4) 0.123(6) 0.377(14) -0.012(8) 0.085(7) -0.013(4)
C67 0.065(4) 0.123(5) 0.164(6) -0.047(4) 0.010(4) -0.021(3)

loop_
_atom_type_symbol
_atom_type_description
_atom_type_scat_dispersion_real
_atom_type_scat_dispersion_imag
_atom_type_scat_source
C C 0.0033 0.0016 'International Tables Vol C Tables 4.2.6.8 and 6.1.1.4'
H H 0.0000 0.0000 'International Tables Vol C Tables 4.2.6.8 and 6.1.1.4'
N N 0.0061 0.0033 'International Tables Vol C Tables 4.2.6.8 and 6.1.1.4'
O O 0.0106 0.0060 'International Tables Vol C Tables 4.2.6.8 and 6.1.1.4'
V V 0.3005 0.5294 'International Tables Vol C Tables 4.2.6.8 and 6.1.1.4'

loop_
_geom_angle_atom_site_label_1
_geom_angle_atom_site_label_2
_geom_angle_atom_site_label_3
_geom_angle
O2 V1 O3 117.92(10)
H9AAb C9Ab H9AB 109.5
H9AAb C9Ab H9AC 109.5
O2 V1 O1 120.17(9)
O2 V1 O4 88.79(10)
O2 V1 N6 91.22(9)
O3 V1 O1 121.80(10)
O3 V1 O4 89.43(9)
H9ABb C9Ab H9AC 109.5
C9Ab C7 C1 117.1(9)
C9Ab C7 H7B 92.3
C9Ab C7 C8 130.4(8)
H9Ba C9A H9C 109.5
O3 V1 N6 91.21(9)
O1 V1 O4 88.42(9)
O1 V1 N6 90.93(9)
O4 V1 N6 179.26(9)
C43 O2 V1 132.03(19)
C65 O3 V1 131.32(18)
C21 O1 V1 131.02(18)
C70 O4 V1 119.2(3)
C67 O4 V1 120.5(3)
C67 O4 C70 106.6(5)
C22 N6 V1 109.50(17)
C22 N6 C66 109.0(2)
C66 N6 V1 109.61(17)
C44 N6 V1 110.27(18)
C44 N6 C22 109.4(2)
C44 N6 C66 109.1(2)
O2 C43 C42 121.1(3)
O2 C43 C38 118.4(3)
C42 C43 C38 120.5(3)
C43 C42 C44 120.5(2)
C41 C42 C43 119.1(3)
C41 C42 C44 120.3(3)
O1 C21 C20 121.1(3)
O1 C21 C16 118.7(3)
C16 C21 C20 120.3(3)
C38 C39 H39 119.5
C40 C39 H39 119.5
C40 C39 C38 121.0(3)
C65 C64 C66 120.0(3)
C63 C64 C65 118.8(3)
C63 C64 C66 121.2(3)
O3 C65 C64 120.6(3)
O3 C65 C60 118.9(3)
C60 C65 C64 120.5(3)
C64 C63 H63 119.3
C62 C63 C64 121.3(3)
C62 C63 H63 119.3
C43 C38 C26 120.2(3)
C39 C38 C43 118.6(3)
C39 C38 C26 121.1(3)
C25 C26 C38 118.8(3)
C25 C26 C27 120.1(3)
C27 C26 C38 121.1(3)
C49 C48 C60 120.7(3)
C47 C48 C49 119.9(3)
C47 C48 C60 119.4(3)
C48 C49 C57 120.3(3)
C50 C49 C48 118.8(3)
C50 C49 C57 120.9(3)
N6 C22 H22A 108.9
N6 C22 H22B 108.9
N6 C22 C20 113.5(2)
H22A C22 H22B 107.7
C20 C22 H22A 108.9
C20 C22 H22B 108.9
C39 C40 H40 120.0
C39 C40 C41 119.9(3)
C41 C40 H40 120.0
C60 C61 H61 119.4
C62 C61 H61 119.4
C62 C61 C60 121.3(3)
C21 C20 C22 119.9(3)
C19 C20 C21 119.3(3)
C19 C20 C22 120.8(3)
C26 C25 C32 122.1(3)
C24 C25 C26 118.7(3)
C24 C25 C32 119.2(3)
C65 C60 C48 119.6(3)
C61 C60 C65 118.8(3)
C61 C60 C48 121.5(3)
C42 C41 H41 119.6
C40 C41 C42 120.7(3)
C40 C41 H41 119.6
C48 C47 C46 119.0(3)
C48 C47 C54 122.3(3)
C46 C47 C54 118.7(3)
C21 C16 C4 120.7(3)
C17 C16 C21 118.5(3)
C17 C16 C4 120.8(3)
N6 C66 H66A 108.7
N6 C66 H66B 108.7
C64 C66 N6 114.1(2)
C64 C66 H66A 108.7
C64 C66 H66B 108.7
H66A C66 H66B 107.6
C63 C62 C61 119.4(3)
C63 C62 H62 120.3
C61 C62 H62 120.3
C16 C17 H17 119.2
C18 C17 C16 121.6(3)
C18 C17 H17 119.2
C20 C19 H19 119.5
C18 C19 C20 120.9(3)
C18 C19 H19 119.5
C49 C50 H50 118.9
C45 C50 C49 122.2(3)
C45 C50 H50 118.9
N6 C44 C42 114.4(2)
N6 C44 H44A 108.7
N6 C44 H44B 108.7
C42 C44 H44A 108.7
C42 C44 H44B 108.7
H44A C44 H44B 107.6
C49 C57 H57 107.5
C49 C57 C59 111.2(3)
C49 C57 C58 113.2(3)
C59 C57 H57 107.5
C58 C57 H57 107.5
C58 C57 C59 109.6(3)
C47 C46 H46 118.8
C45 C46 C47 122.5(3)
C45 C46 H46 118.8
C57 C59 H59A 109.5
C57 C59 H59B 109.5
C57 C59 H59C 109.5
H59A C59 H59B 109.5
H59A C59 H59C 109.5
H59B C59 H59C 109.5
C17 C18 H18 120.3
C19 C18 C17 119.4(3)
C19 C18 H18 120.3
C5 C4 C16 121.4(3)
C5 C4 C3 120.9(4)
C3 C4 C16 117.7(4)
C50 C45 C51 122.9(4)
C46 C45 C50 117.7(3)
C46 C45 C51 119.3(4)
C4 C5 C10 120.7(3)
C4 C5 C6 118.9(4)
C6 C5 C10 120.3(4)
C57 C58 H58A 109.5
C57 C58 H58B 109.5
C57 C58 H58C 109.5
H58A C58 H58B 109.5
H58A C58 H58C 109.5
H58B C58 H58C 109.5
C25 C24 H24 118.7
C23 C24 C25 122.6(4)
C23 C24 H24 118.7
C25 C32 H32 106.9
C25 C32 C34 111.4(3)
C25 C32 C33 113.4(4)
C34 C32 H32 106.9
C33 C32 H32 106.9
C33 C32 C34 111.0(4)
C26 C27 C35 120.4(3)
C28 C27 C26 118.2(3)
C28 C27 C35 121.4(3)
C5 C10 H10 107.5
C5 C10 C12 110.8(3)
C5 C10 C11 113.5(4)
C12 C10 H10 107.5
C11 C10 H10 107.5
C11 C10 C12 109.7(4)
C27 C35 H35 107.7
C27 C35 C37 113.9(3)
C27 C35 C36 110.3(3)
C37 C35 H35 107.7
C36 C35 H35 107.7
C36 C35 C37 109.2(4)
C4 C3 C13 121.7(4)
C2 C3 C4 118.2(5)
C2 C3 C13 120.1(5)
C27 C28 H28 118.7
C23 C28 C27 122.6(4)
C23 C28 H28 118.7
C10 C12 H12A 109.5
C10 C12 H12B 109.5
C10 C12 H12C 109.5
H12A C12 H12B 109.5
H12A C12 H12C 109.5
H12B C12 H12C 109.5
C47 C54 H54 107.8
C47 C54 C56 110.4(4)
C47 C54 C55 110.8(4)
C56 C54 H54 107.8
C56 C54 C55 112.0(4)
C55 C54 H54 107.8
C24 C23 C29 119.3(5)
C28 C23 C24 117.8(4)
C28 C23 C29 122.8(5)
C5 C6 H6 119.8
C5 C6 C1 120.5(5)
C1 C6 H6 119.8
C35 C37 H37A 109.5
C35 C37 H37B 109.5
C35 C37 H37C 109.5
H37A C37 H37B 109.5
H37A C37 H37C 109.5
H37B C37 H37C 109.5
C10 C11 H11A 109.5
C10 C11 H11B 109.5
C10 C11 H11C 109.5
H11A C11 H11B 109.5
H11A C11 H11C 109.5
H11B C11 H11C 109.5
C3 C13 H13 106.8
C3 C13 C15 115.2(5)
C3 C13 C14 111.4(4)
C15 C13 H13 106.8
C14 C13 H13 106.8
C14 C13 C15 109.4(5)
C35 C36 H36A 109.5
C35 C36 H36B 109.5
C35 C36 H36C 109.5
H36A C36 H36B 109.5
H36A C36 H36C 109.5
H36B C36 H36C 109.5
C54 C56 H56A 109.5
C54 C56 H56B 109.5
C54 C56 H56C 109.5
H56A C56 H56B 109.5
H56A C56 H56C 109.5
H56B C56 H56C 109.5
C32 C34 H34A 109.5
C32 C34 H34B 109.5
C32 C34 H34C 109.5
H34A C34 H34B 109.5
H34A C34 H34C 109.5
H34B C34 H34C 109.5
C3 C2 H2 119.0
C1 C2 C3 122.1(5)
C1 C2 H2 119.0
C6 C1 C7 120.3(7)
C2 C1 C6 119.4(5)
C2 C1 C7 120.3(7)
C32 C33 H33A 109.5
C32 C33 H33B 109.5
C32 C33 H33C 109.5
H33A C33 H33B 109.5
H33A C33 H33C 109.5
H33B C33 H33C 109.5
C45 C51 H51 108.3
C45 C51 C52 107.3(4)
C53 C51 C45 117.4(5)
C53 C51 H51 108.3
C53 C51 C52 106.9(7)
C52 C51 H51 108.3
C54 C55 H55A 109.5
C54 C55 H55B 109.5
C54 C55 H55C 109.5
H55A C55 H55B 109.5
H55A C55 H55C 109.5
H55B C55 H55C 109.5
C13 C15 H15A 109.5
C13 C15 H15B 109.5
C13 C15 H15C 109.5
H15A C15 H15B 109.5
H15A C15 H15C 109.5
H15B C15 H15C 109.5
C13 C14 H14A 109.5
C13 C14 H14B 109.5
C13 C14 H14C 109.5
H14A C14 H14B 109.5
H14A C14 H14C 109.5
H14B C14 H14C 109.5
C23 C29 H29 106.1
C31 C29 C23 115.1(6)
C31 C29 H29 106.1
C31 C29 C30 112.8(7)
C30 C29 C23 110.0(6)
C30 C29 H29 106.1
C29 C31 H31A 109.5
C29 C31 H31B 109.5
C29 C31 H31C 109.5
H31A C31 H31B 109.5
H31A C31 H31C 109.5
H31B C31 H31C 109.5
C1 C7 H7A 111.2
C1 C7 H7B 92.3
C1 C7 C9 111.1(10)
C8 C7 C1 112.1(7)
C8 C7 H7A 111.2
C8 C7 H7B 92.3
C8 C7 C9 99.5(10)
C9A C7 H7A 111.2
C29 C30 H30A 109.5
C29 C30 H30B 109.5
C29 C30 H30C 109.5
H30A C30 H30B 109.5
H30A C30 H30C 109.5
C7 C9Ab H9AA 109.5
C7 C9Ab H9AB 109.5
C7 C9Ab H9AC 109.5
H30B C30 H30C 109.5
C7 C8 H8A 109.5
C7 C8 H8B 109.5
C7 C8 H8C 109.5
H8A C8 H8B 109.5
H8A C8 H8C 109.5
H8B C8 H8C 109.5
O4 C70 H70A 110.7
O4 C70 H70B 110.7
H70A C70 H70B 108.8
C69 C70 O4 105.3(6)
C69 C70 H70A 110.7
C69 C70 H70B 110.7
C51 C53 H53A 109.5
C51 C53 H53B 109.5
C51 C53 H53C 109.5
H53A C53 H53B 109.5
H53A C53 H53C 109.5
H53B C53 H53C 109.5
C51 C52 H52A 109.5
C51 C52 H52B 109.5
C51 C52 H52C 109.5
H52A C52 H52B 109.5
H52A C52 H52C 109.5
H52B C52 H52C 109.5
C7 C9A H9A 109.5
C7 C9A H9B 109.5
C7 C9A H9C 109.5
H9AA C9A H9B 109.5
H9AA C9A H9C 109.5
C70 C69 H69A 110.3
C70 C69 H69B 110.3
C70 C69 C68 107.2(6)
H69A C69 H69B 108.5
C68 C69 H69A 110.3
C68 C69 H69B 110.3
C69 C68 H68A 111.4
C69 C68 H68B 111.4
C69 C68 C67 101.7(6)
H68A C68 H68B 109.3
C67 C68 H68A 111.4
C67 C68 H68B 111.4
O4 C67 C68 100.7(6)
O4 C67 H67A 111.6
O4 C67 H67B 111.6
C68 C67 H67A 111.6
C68 C67 H67B 111.6
H67A C67 H67B 109.4

loop_
_geom_bond_atom_site_label_1
_geom_bond_atom_site_label_2
_geom_bond_distance
V1 O2 1.866(2)
V1 O3 1.869(2)
V1 O1 1.874(2)
V1 O4 2.102(2)
V1 N6 2.145(2)
C9Ab H9AA 0.9600
C9Ab H9AB 0.9600
C9Ab H9AC 0.9600
O2 C43 1.355(3)
O3 C65 1.346(4)
O1 C21 1.351(4)
O4 C70 1.440(6)
O4 C67 1.389(7)
N6 C22 1.497(4)
N6 C66 1.500(4)
N6 C44 1.491(4)
C43 C42 1.406(4)
C43 C38 1.407(4)
C42 C41 1.391(4)
C42 C44 1.505(4)
C21 C20 1.405(4)
C21 C16 1.405(4)
C39 H39 0.9300
C39 C38 1.396(4)
C39 C40 1.386(4)
C64 C65 1.411(4)
C64 C63 1.399(4)
C64 C66 1.489(4)
C65 C60 1.400(4)
C63 H63 0.9300
C63 C62 1.377(5)
C38 C26 1.499(4)
C26 C25 1.406(5)
C26 C27 1.418(5)
C48 C49 1.404(4)
C48 C60 1.496(4)
C48 C47 1.389(5)
C49 C50 1.394(4)
C49 C57 1.525(4)
C22 H22A 0.9700
C22 H22B 0.9700
C22 C20 1.500(4)
C40 H40 0.9300
C40 C41 1.387(5)
C61 H61 0.9300
C61 C60 1.398(4)
C61 C62 1.393(4)
C20 C19 1.395(4)
C25 C24 1.387(5)
C25 C32 1.503(5)
C41 H41 0.9300
C47 C46 1.399(5)
C47 C54 1.521(5)
C16 C17 1.393(5)
C16 C4 1.500(5)
C66 H66A 0.9700
C66 H66B 0.9700
C62 H62 0.9300
C17 H17 0.9300
C17 C18 1.388(5)
C19 H19 0.9300
C19 C18 1.379(5)
C50 H50 0.9300
C50 C45 1.387(5)
C44 H44A 0.9700
C44 H44B 0.9700
C57 H57 0.9800
C57 C59 1.535(5)
C57 C58 1.533(5)
C46 H46 0.9300
C46 C45 1.371(5)
C59 H59A 0.9600
C59 H59B 0.9600
C59 H59C 0.9600
C18 H18 0.9300
C4 C5 1.386(6)
C4 C3 1.421(6)
C45 C51 1.524(5)
C5 C10 1.518(6)
C5 C6 1.397(6)
C58 H58A 0.9600
C58 H58B 0.9600
C58 H58C 0.9600
C24 H24 0.9300
C24 C23 1.386(6)
C32 H32 0.9800
C32 C34 1.542(7)
C32 C33 1.509(6)
C27 C35 1.518(5)
C27 C28 1.392(5)
C10 H10 0.9800
C10 C12 1.537(6)
C10 C11 1.524(6)
C35 H35 0.9800
C35 C37 1.534(5)
C35 C36 1.527(6)
C3 C13 1.510(7)
C3 C2 1.391(6)
C28 H28 0.9300
C28 C23 1.385(7)
C12 H12A 0.9600
C12 H12B 0.9600
C12 H12C 0.9600
C54 H54 0.9800
C54 C56 1.528(6)
C54 C55 1.536(8)
C23 C29 1.535(6)
C6 H6 0.9300
C6 C1 1.415(9)
C37 H37A 0.9600
C37 H37B 0.9600
C37 H37C 0.9600
C11 H11A 0.9600
C11 H11B 0.9600
C11 H11C 0.9600
C13 H13 0.9800
C13 C15 1.524(6)
C13 C14 1.517(6)
C36 H36A 0.9600
C36 H36B 0.9600
C36 H36C 0.9600
C56 H56A 0.9600
C56 H56B 0.9600
C56 H56C 0.9600
C34 H34A 0.9600
C34 H34B 0.9600
C34 H34C 0.9600
C2 H2 0.9300
C2 C1 1.357(9)
C1 C7 1.546(7)
C33 H33A 0.9600
C33 H33B 0.9600
C33 H33C 0.9600
C51 H51 0.9800
C51 C53 1.364(8)
C51 C52 1.589(10)
C55 H55A 0.9600
C55 H55B 0.9600
C55 H55C 0.9600
C15 H15A 0.9600
C15 H15B 0.9600
C15 H15C 0.9600
C14 H14A 0.9600
C14 H14B 0.9600
C14 H14C 0.9600
C29 H29 0.9800
C29 C31 1.397(11)
C29 C30 1.508(12)
C31 H31A 0.9600
C31 H31B 0.9600
C31 H31C 0.9600
C7 H7A 0.9800
C7 H7B 0.9800
C7 C8 1.439(12)
C7 C9 1.65(3)
C7 C9A 1.269(15)
C30 H30A 0.9600
C30 H30B 0.9600
C30 H30C 0.9600
C8 H8A 0.9600
C8 H8B 0.9600
C8 H8C 0.9600
C70 H70A 0.9700
C70 H70B 0.9700
C70 C69 1.425(10)
C53 H53A 0.9600
C53 H53B 0.9600
C53 H53C 0.9600
C52 H52A 0.9600
C52 H52B 0.9600
C52 H52C 0.9600
C9A H9A 0.9600
C9A H9B 0.9600
C9A H9C 0.9600
C69 H69A 0.9700
C69 H69B 0.9700
C69 C68 1.492(12)
C68 H68A 0.9700
C68 H68B 0.9700
C68 C67 1.538(10)
C67 H67A 0.9700
C67 H67B 0.9700

loop_
_smtbx_masks_void_nr
_smtbx_masks_void_average_x
_smtbx_masks_void_average_y
_smtbx_masks_void_average_z
_smtbx_masks_void_volume
_smtbx_masks_void_count_electrons
_smtbx_masks_void_content
1 0.000 0.370 0.750 237.1 37.1 n-pentane
2 0.022 0.278 0.158 7.2 0.2 ?
3 -0.022 0.278 0.342 7.2 0.2 ?
4 0.000 0.630 0.250 237.1 37.1 n-pentane
5 0.022 0.722 0.658 7.2 0.2 ?
6 -0.022 0.722 0.842 7.2 0.2 ?
7 0.152 0.329 0.423 9.3 0.6 ?
8 0.152 0.671 0.923 9.3 0.6 ?
9 0.228 0.388 0.230 18.3 2.2 ?
10 0.228 0.612 0.730 18.3 2.2 ?
11 0.272 0.112 0.770 18.3 2.2 ?
12 0.272 0.888 0.270 18.3 2.2 ?
13 0.348 0.171 0.577 9.3 0.6 ?
14 0.348 0.829 0.077 9.3 0.6 ?
15 0.500 0.130 0.250 237.1 37.1 n-pentane
16 0.500 0.870 0.750 237.1 37.1 n-pentane
17 0.478 0.222 0.842 7.2 0.2 ?
18 0.478 0.778 0.342 7.2 0.2 ?
19 0.522 0.222 0.658 7.2 0.2 ?
20 0.522 0.778 0.158 7.2 0.2 ?
21 0.652 0.171 0.923 9.3 0.6 ?
22 0.652 0.829 0.423 9.3 0.6 ?
23 0.728 0.112 0.730 18.3 2.2 ?
24 0.728 0.888 0.230 18.3 2.2 ?
25 0.772 0.388 0.270 18.3 2.2 ?
26 0.772 0.612 0.770 18.3 2.2 ?
27 0.848 0.329 0.077 9.3 0.6 ?
28 0.848 0.671 0.577 9.3 0.6 ?
